data_7221817
loop_
_publ_author_name
'Ghosh, Dipankar'
'Lebedyt\.e, Ieva'
'Yufit, Dmitry S.'
'Damodaran, Krishna K.'
'Steed, Jonathan W.'

_publ_section_title
;
 Selective gelation of N-(4-pyridyl)nicotinamide by copper(ii) salts
;
_journal_issue 42
_journal_name_full CrystEngComm
_journal_page_first 8130
_journal_paper_doi 10.1039/C5CE00901D
_journal_volume 17
_journal_year 2015
_chemical_formula_moiety 'C22 H22 N8 O10 Zn'
_chemical_formula_sum 'C22 H22 N8 O10 Zn'
_chemical_formula_weight 623.85
_chemical_name_systematic
;
diaquadi(N-4-pyridylnicotinamide)zinc(II)nitrate 
;
_space_group_crystal_system triclinic
_space_group_IT_number 2
_space_group_name_Hall '-P 1'
_space_group_name_H-M_alt 'P -1'
_symmetry_space_group_name_Hall '-P 1'
_symmetry_space_group_name_H-M 'P -1'
_atom_sites_solution_hydrogens difmap
_atom_sites_solution_primary iterative
_atom_sites_solution_secondary difmap
_audit_creation_date 2015-04-29
_audit_creation_method
;
Olex2 1.2-beta
(compiled 2015.01.26 svn.r3150 for OlexSys, GUI svn.r4998)
;
_audit_update_record
;
2015-08-05 deposited with the CCDC.
2015-08-18 downloaded from the CCDC.
;
_cell_angle_alpha 75.2719(17)
_cell_angle_beta 72.7974(17)
_cell_angle_gamma 82.7345(17)
_cell_formula_units_Z 1
_cell_length_a 7.4378(4)
_cell_length_b 8.9941(4)
_cell_length_c 9.8914(5)
_cell_measurement_reflns_used 6917
_cell_measurement_temperature 120.0
_cell_measurement_theta_max 31.40
_cell_measurement_theta_min 2.21
_cell_volume 610.39(5)
_computing_cell_refinement 'APEX2 v.2013.4_1 (Bruker, 2013)'
_computing_data_collection 'APEX2 v.2013.4_1 (Bruker, 2013)'
_computing_data_reduction 'SAINT v8.30C (Bruker, 2013)'
_computing_molecular_graphics 'Olex2 (Dolomanov et al., 2009)'
_computing_publication_material 'Olex2 (Dolomanov et al., 2009)'
_computing_structure_refinement 'XL (Sheldrick, 2008)'
_computing_structure_solution 'olex2.solve (Bourhis et al., 2015)'
_diffrn_ambient_temperature 120.0
_diffrn_detector 'Bruker PHOTON 100 CMOS'
_diffrn_detector_type 'CMOS sensor'
_diffrn_measured_fraction_theta_full 1.000
_diffrn_measured_fraction_theta_max 1.000
_diffrn_measurement_device 'Bruker D8 Venture'
_diffrn_measurement_device_type '3-circle diffractometer'
_diffrn_measurement_method \w-scan
_diffrn_radiation_monochromator 'focusing mirrors'
_diffrn_radiation_probe x-ray
_diffrn_radiation_type MoK\a
_diffrn_radiation_wavelength 0.71073
_diffrn_reflns_av_R_equivalents 0.0358
_diffrn_reflns_av_unetI/netI 0.0387
_diffrn_reflns_limit_h_max 10
_diffrn_reflns_limit_h_min -10
_diffrn_reflns_limit_k_max 12
_diffrn_reflns_limit_k_min -12
_diffrn_reflns_limit_l_max 13
_diffrn_reflns_limit_l_min -13
_diffrn_reflns_number 13125
_diffrn_reflns_theta_full 29.50
_diffrn_reflns_theta_max 29.50
_diffrn_reflns_theta_min 2.21
_diffrn_source 'ImuS microsource'
_diffrn_standards_number 0
_exptl_absorpt_coefficient_mu 1.083
_exptl_absorpt_correction_T_max 1.0000
_exptl_absorpt_correction_T_min 0.9298
_exptl_absorpt_correction_type multi-scan
_exptl_absorpt_process_details
;
SADABS-2014/4 (Bruker,2014/4) was used for absorption correction.
wR2(int) was 0.0615 before and 0.0468 after correction.
The Ratio of minimum to maximum transmission is 0.9298.
The \l/2 correction factor is Not present.
;
_exptl_crystal_colour 'clear light colourless'
_exptl_crystal_colour_lustre clear
_exptl_crystal_colour_modifier light
_exptl_crystal_colour_primary colourless
_exptl_crystal_density_diffrn 1.697
_exptl_crystal_density_method 'not measured'
_exptl_crystal_description plate
_exptl_crystal_F_000 320
_exptl_crystal_size_max 0.14
_exptl_crystal_size_mid 0.12
_exptl_crystal_size_min 0.015
_refine_diff_density_max 0.384
_refine_diff_density_min -0.326
_refine_diff_density_rms 0.073
_refine_ls_extinction_method none
_refine_ls_goodness_of_fit_ref 1.040
_refine_ls_hydrogen_treatment mixed
_refine_ls_matrix_type full
_refine_ls_number_parameters 199
_refine_ls_number_reflns 3403
_refine_ls_number_restraints 0
_refine_ls_restrained_S_all 1.040
_refine_ls_R_factor_all 0.0463
_refine_ls_R_factor_gt 0.0343
_refine_ls_shift/su_max 0.001
_refine_ls_shift/su_mean 0.000
_refine_ls_structure_factor_coef Fsqd
_refine_ls_weighting_details 'calc w=1/[\s^2^(Fo^2^)+(0.0300P)^2^+0.4500P] where P=(Fo^2^+2Fc^2^)/3'
_refine_ls_weighting_scheme calc
_refine_ls_wR_factor_gt 0.0736
_refine_ls_wR_factor_ref 0.0777
_reflns_number_gt 2891
_reflns_number_total 3403
_reflns_threshold_expression >2sigma(I)
_cod_data_source_file c5ce00901d2.cif
_cod_data_source_block Complex3
_cod_depositor_comments
;
The following automatic conversions were performed:

'_diffrn_radiation_probe' value 'X-ray' changed to 'x-ray' according
to
/usr/data/users/saulius/crontab/automatic-downloads/rss-feeds/RSC/lib/dictionaries/cif_core.dic
dictionary named 'cif_core.dic' version 2.4.2 from 2011-04-26.

Automatic conversion script
Id: cif_fix_values 3271 2015-04-21 07:52:19Z andrius 

 Adding full bibliography for 7221817--7221820.cif.
;
_cod_database_code 7221817
_computing.bruker_data_scaling 'SADABS V2012/1 (Bruker AXS Inc.)'

_olex2_refinement_description
;
1. Fixed Uiso
 At 1.2 times of:
  All C(H) groups
2. Shared sites
{C4B, N3B}
{C4A, N3A}
3. Uiso/Uaniso restraints and constraints
Uanis(C4A) = Uanis(N3A)
Uanis(C4B) = Uanis(N3B)
4. Others
 Fixed Sof: N3A(0.5) N3B(0.5) C4A(0.5) H4A(0.5) C4B(0.5) H4B(0.5)
5.a Aromatic/amide H refined with riding coordinates:
 C3(H3), C4A(H4A), C4B(H4B), C5(H5), C6(H6), C8(H8), C9(H9), C10(H10), C11(H11)
;
_olex2_submission_special_instructions 'No special instructions were received'

loop_
_space_group_symop_id
_space_group_symop_operation_xyz
1 'x, y, z'
2 '-x, -y, -z'

loop_
_atom_site_label
_atom_site_type_symbol
_atom_site_fract_x
_atom_site_fract_y
_atom_site_fract_z
_atom_site_U_iso_or_equiv
_atom_site_adp_type
_atom_site_occupancy
_atom_site_calc_flag
_atom_site_disorder_assembly
_atom_site_disorder_group
_atom_site_site_symmetry_order
_atom_site_refinement_flags_posn
_atom_site_refinement_flags_adp
_atom_site_refinement_flags_occupancy
Zn1 Zn 0.5000 0.0000 0.0000 0.01337(9) Uani 1 d . . 2 S T P
O1 O 0.36865(18) 0.31334(15) 0.62048(13) 0.0174(3) Uani 1 d . . 1 . . .
O2 O 0.32765(17) -0.18254(15) 0.16423(13) 0.0172(3) Uani 1 d . . 1 . . .
O3 O 0.06796(18) -0.29776(15) 0.27076(15) 0.0226(3) Uani 1 d . . 1 . . .
O4 O 0.07945(19) -0.10245(16) 0.08921(16) 0.0257(3) Uani 1 d . . 1 . . .
O5 O 0.69438(19) -0.12974(16) 0.10810(15) 0.0167(3) Uani 1 d . . 1 . . .
N1 N 0.4226(2) 0.14313(17) 0.14763(15) 0.0145(3) Uani 1 d . . 1 . . .
N2 N 0.2676(2) 0.44765(17) 0.42671(16) 0.0141(3) Uani 1 d . . 1 . . .
N3A N 0.1411(3) 0.8291(2) 0.6265(3) 0.0368(5) Uani 0.50 d A 1 1 . . .
N3B N 0.1309(3) 0.6486(3) 0.8537(2) 0.0349(5) Uani 0.50 d A 2 1 . . .
N4 N 0.1570(2) -0.19369(16) 0.17444(15) 0.0126(3) Uani 1 d . . 1 . . .
C1 C 0.2918(2) 0.42962(19) 0.56115(18) 0.0125(3) Uani 1 d . . 1 . . .
C2 C 0.2225(2) 0.5622(2) 0.63220(18) 0.0139(3) Uani 1 d A . 1 . . .
C3 C 0.1982(3) 0.7126(2) 0.5575(2) 0.0240(4) Uani 1 d . . 1 . . .
H3 H 0.2222 0.7344 0.4548 0.029 Uiso 1 calc A . 1 R . .
C4A C 0.1411(3) 0.8291(2) 0.6265(3) 0.0368(5) Uani 0.50 d A 2 1 . . .
H4A H 0.1240 0.9318 0.5744 0.044 Uiso 0.50 calc A 2 1 R . .
C4B C 0.1309(3) 0.6486(3) 0.8537(2) 0.0349(5) Uani 0.50 d A 1 1 . . .
H4B H 0.1086 0.6285 0.9562 0.042 Uiso 0.50 calc A 1 1 R . .
C5 C 0.1090(3) 0.7936(3) 0.7739(3) 0.0375(6) Uani 1 d . . 1 . . .
H5 H 0.0692 0.8747 0.8235 0.045 Uiso 1 calc A . 1 R . .
C6 C 0.1853(3) 0.5345(2) 0.7818(2) 0.0236(4) Uani 1 d . . 1 . . .
H6 H 0.1986 0.4319 0.8355 0.028 Uiso 1 calc A . 1 R . .
C7 C 0.3219(2) 0.34141(19) 0.33893(18) 0.0129(3) Uani 1 d . . 1 . . .
C8 C 0.3363(3) 0.3958(2) 0.19110(19) 0.0174(4) Uani 1 d . . 1 . . .
H8 H 0.3118 0.5021 0.1529 0.021 Uiso 1 calc . . 1 R . .
C9 C 0.3861(3) 0.2948(2) 0.10140(19) 0.0172(4) Uani 1 d . . 1 . . .
H9 H 0.3953 0.3342 0.0011 0.021 Uiso 1 calc . . 1 R . .
C10 C 0.4066(3) 0.0918(2) 0.28986(19) 0.0177(4) Uani 1 d . . 1 . . .
H10 H 0.4302 -0.0153 0.3252 0.021 Uiso 1 calc . . 1 R . .
C11 C 0.3580(3) 0.1842(2) 0.38824(19) 0.0178(4) Uani 1 d . . 1 . . .
H11 H 0.3493 0.1415 0.4881 0.021 Uiso 1 calc . . 1 R . .
H2 H 0.224(3) 0.533(3) 0.390(2) 0.024(6) Uiso 1 d . . 1 . . .
H5A H 0.802(4) -0.104(3) 0.085(3) 0.032(7) Uiso 1 d . . 1 . . .
H5B H 0.672(4) -0.182(3) 0.191(3) 0.042(8) Uiso 1 d . . 1 . . .

loop_
_atom_site_aniso_label
_atom_site_aniso_U_11
_atom_site_aniso_U_22
_atom_site_aniso_U_33
_atom_site_aniso_U_23
_atom_site_aniso_U_13
_atom_site_aniso_U_12
Zn1 0.01844(16) 0.01180(15) 0.01045(14) -0.00211(10) -0.00626(11) 0.00174(11)
O1 0.0188(6) 0.0197(6) 0.0128(6) -0.0025(5) -0.0062(5) 0.0047(5)
O2 0.0134(6) 0.0198(6) 0.0175(6) 0.0001(5) -0.0059(5) -0.0032(5)
O3 0.0176(6) 0.0186(7) 0.0264(7) 0.0075(6) -0.0068(5) -0.0067(5)
O4 0.0194(7) 0.0228(7) 0.0308(8) 0.0099(6) -0.0140(6) -0.0017(6)
O5 0.0143(6) 0.0193(7) 0.0150(6) 0.0019(5) -0.0062(5) -0.0023(5)
N1 0.0188(7) 0.0132(7) 0.0116(7) -0.0010(6) -0.0057(6) -0.0009(6)
N2 0.0206(8) 0.0107(7) 0.0114(7) -0.0021(6) -0.0063(6) 0.0013(6)
N3A 0.0514(14) 0.0180(9) 0.0520(14) -0.0148(9) -0.0280(11) 0.0054(9)
N3B 0.0417(12) 0.0403(12) 0.0243(10) -0.0191(9) 0.0012(9) -0.0083(10)
N4 0.0151(7) 0.0093(6) 0.0135(7) -0.0024(5) -0.0047(5) 0.0000(5)
C1 0.0097(7) 0.0154(8) 0.0119(8) -0.0031(6) -0.0011(6) -0.0026(6)
C2 0.0120(8) 0.0167(8) 0.0137(8) -0.0056(7) -0.0023(6) -0.0022(6)
C3 0.0345(11) 0.0200(9) 0.0194(9) -0.0044(7) -0.0100(8) -0.0026(8)
C4A 0.0514(14) 0.0180(9) 0.0520(14) -0.0148(9) -0.0280(11) 0.0054(9)
C4B 0.0417(12) 0.0403(12) 0.0243(10) -0.0191(9) 0.0012(9) -0.0083(10)
C5 0.0279(11) 0.0377(13) 0.0571(16) -0.0363(12) -0.0071(11) 0.0026(10)
C6 0.0345(11) 0.0208(9) 0.0154(9) -0.0063(7) -0.0054(8) -0.0003(8)
C7 0.0121(8) 0.0144(8) 0.0133(8) -0.0043(6) -0.0044(6) -0.0005(6)
C8 0.0255(9) 0.0117(8) 0.0140(8) 0.0007(6) -0.0082(7) 0.0013(7)
C9 0.0251(9) 0.0149(8) 0.0114(8) 0.0000(6) -0.0074(7) 0.0000(7)
C10 0.0258(10) 0.0128(8) 0.0138(8) -0.0008(7) -0.0069(7) 0.0005(7)
C11 0.0271(10) 0.0148(8) 0.0112(8) -0.0007(6) -0.0069(7) -0.0002(7)

loop_
_atom_type_symbol
_atom_type_description
_atom_type_scat_dispersion_real
_atom_type_scat_dispersion_imag
_atom_type_scat_source
C C 0.0033 0.0016 'International Tables Vol C Tables 4.2.6.8 and 6.1.1.4'
H H 0.0000 0.0000 'International Tables Vol C Tables 4.2.6.8 and 6.1.1.4'
N N 0.0061 0.0033 'International Tables Vol C Tables 4.2.6.8 and 6.1.1.4'
O O 0.0106 0.0060 'International Tables Vol C Tables 4.2.6.8 and 6.1.1.4'
Zn Zn 0.2839 1.4301 'International Tables Vol C Tables 4.2.6.8 and 6.1.1.4'

loop_
_geom_angle_atom_site_label_1
_geom_angle_atom_site_label_2
_geom_angle_atom_site_label_3
_geom_angle
_geom_angle_site_symmetry_1
_geom_angle_site_symmetry_3
O2 Zn1 O2 180 2_655 .
O5 Zn1 O2 102.96(5) 2_655 .
O5 Zn1 O2 77.04(5) . .
O5 Zn1 O2 77.04(5) 2_655 2_655
O5 Zn1 O2 102.96(5) . 2_655
O5 Zn1 O5 180 2_655 .
N1 Zn1 O2 89.99(5) 2_655 .
N1 Zn1 O2 90.01(5) 2_655 2_655
N1 Zn1 O2 89.99(5) . 2_655
N1 Zn1 O2 90.01(5) . .
N1 Zn1 O5 88.79(5) 2_655 .
N1 Zn1 O5 91.21(5) . .
N1 Zn1 O5 91.21(5) 2_655 2_655
N1 Zn1 O5 88.79(5) . 2_655
N1 Zn1 N1 180 2_655 .
N4 O2 Zn1 122.61(10) . .
Zn1 O5 H5A 119.8(18) . .
Zn1 O5 H5B 127.8(19) . .
H5A O5 H5B 108(3) . .
C9 N1 Zn1 120.24(11) . .
C10 N1 Zn1 123.31(12) . .
C10 N1 C9 116.45(15) . .
C1 N2 C7 126.58(15) . .
C1 N2 H2 117.0(16) . .
C7 N2 H2 116.2(16) . .
C3 N3A C5 117.45(19) . .
C6 N3B C5 117.43(19) . .
O3 N4 O2 119.16(14) . .
O4 N4 O2 120.14(14) . .
O4 N4 O3 120.70(15) . .
O1 C1 N2 122.50(16) . .
O1 C1 C2 121.39(15) . .
N2 C1 C2 116.10(15) . .
C3 C2 C1 124.18(16) . .
C6 C2 C1 118.29(16) . .
C6 C2 C3 117.49(17) . .
N3A C3 C2 121.86(19) . .
N3A C3 H3 119.1 . .
C2 C3 H3 119.1 . .
N3A C5 H5 118.2 . .
N3B C5 N3A 123.67(19) . .
N3B C5 H5 118.2 . .
N3B C6 C2 122.08(19) . .
N3B C6 H6 119.0 . .
C2 C6 H6 119.0 . .
C8 C7 N2 117.62(15) . .
C11 C7 N2 124.98(15) . .
C11 C7 C8 117.37(16) . .
C7 C8 H8 120.2 . .
C9 C8 C7 119.50(16) . .
C9 C8 H8 120.2 . .
N1 C9 C8 123.61(16) . .
N1 C9 H9 118.2 . .
C8 C9 H9 118.2 . .
N1 C10 H10 117.9 . .
N1 C10 C11 124.16(16) . .
C11 C10 H10 117.9 . .
C7 C11 H11 120.6 . .
C10 C11 C7 118.90(16) . .
C10 C11 H11 120.6 . .

loop_
_geom_bond_atom_site_label_1
_geom_bond_atom_site_label_2
_geom_bond_distance
_geom_bond_site_symmetry_2
Zn1 O2 2.2186(12) 2_655
Zn1 O2 2.2186(12) .
Zn1 O5 2.1091(13) 2_655
Zn1 O5 2.1092(13) .
Zn1 N1 2.0958(14) .
Zn1 N1 2.0957(14) 2_655
O1 C1 1.225(2) .
O2 N4 1.2579(19) .
O3 N4 1.2460(19) .
O4 N4 1.2382(19) .
O5 H5A 0.81(3) .
O5 H5B 0.81(3) .
N1 C9 1.344(2) .
N1 C10 1.338(2) .
N2 C1 1.361(2) .
N2 C7 1.395(2) .
N2 H2 0.83(2) .
N3A C3 1.351(3) .
N3A C5 1.364(3) .
N3B C5 1.360(3) .
N3B C6 1.349(3) .
C1 C2 1.496(2) .
C2 C3 1.385(3) .
C2 C6 1.384(3) .
C3 H3 0.9500 .
C5 H5 0.9500 .
C6 H6 0.9500 .
C7 C8 1.395(2) .
C7 C11 1.393(2) .
C8 H8 0.9500 .
C8 C9 1.371(2) .
C9 H9 0.9500 .
C10 H10 0.9500 .
C10 C11 1.377(2) .
C11 H11 0.9500 .

loop_
_geom_hbond_atom_site_label_D
_geom_hbond_atom_site_label_H
_geom_hbond_atom_site_label_A
_geom_hbond_distance_DH
_geom_hbond_distance_HA
_geom_hbond_distance_DA
_geom_hbond_angle_DHA
_geom_hbond_site_symmetry_A
N2 H2 O3 0.83(2) 2.12(2) 2.920(2) 161(2) 1_565
O5 H5A O4 0.81(3) 2.08(3) 2.8523(19) 159(2) 1_655
O5 H5A O4 0.81(3) 2.25(3) 2.8061(19) 126(2) 2_655
O5 H5B O1 0.81(3) 1.90(3) 2.7113(18) 177(3) 2_656

loop_
_geom_torsion_atom_site_label_1
_geom_torsion_atom_site_label_2
_geom_torsion_atom_site_label_3
_geom_torsion_atom_site_label_4
_geom_torsion
C2 C1 N2 C7 179.35(15)
C3 C2 C1 O1 155.73(18)
C3 C2 C1 N2 -23.0(2)
C6 C2 C1 O1 -22.3(3)
C6 C2 C1 N2 159.00(17)
C7 N2 C1 O1 0.6(3)
C8 C7 N2 C1 -161.57(17)
C11 C7 N2 C1 20.3(3)
